data_7100868
loop_
_publ_author_name
'Carlo Mealli'
'Antonio Tiripicchio'
'Andrew D. Phillips'
'Giovanni Predieri'
'Roberto Pattacini'

_publ_section_title
;
Experimental and Computational Studies on the
Solvent-controlled Cluster Isomerism of Ru3(H)(CO)9(NPPh3) and
Related Dynamics
;
_journal_name_full 'Chemical Communications'
_journal_paper_doi 10.1039/b516137a
_journal_year 2006
_chemical_formula_moiety 'C27 H16 N O9 P Ru3'
_chemical_formula_sum 'C27 H16 N O9 P Ru3'
_chemical_formula_weight 832.59
_space_group_IT_number 14
_symmetry_cell_setting monoclinic
_symmetry_space_group_name_Hall '-P 2yn'
_symmetry_space_group_name_H-M 'P 1 21/n 1'
_cell_angle_alpha 90.00
_cell_angle_beta 90.880(5)
_cell_angle_gamma 90.00
_cell_formula_units_Z 4
_cell_length_a 9.153(5)
_cell_length_b 18.797(5)
_cell_length_c 17.026(5)
_cell_measurement_temperature 293(2)
_cell_volume 2929(2)
_diffrn_ambient_temperature 293(2)
_exptl_crystal_density_diffrn 1.888
_cod_original_sg_symbol_H-M 'P 21/n'
_cod_database_code 7100868

loop_
_symmetry_equiv_pos_as_xyz
'x, y, z'
'-x+1/2, y+1/2, -z+1/2'
'-x, -y, -z'
'x-1/2, -y-1/2, z-1/2'

loop_
_atom_site_label
_atom_site_type_symbol
_atom_site_fract_x
_atom_site_fract_y
_atom_site_fract_z
_atom_site_U_iso_or_equiv
_atom_site_adp_type
_atom_site_occupancy
_atom_site_symmetry_multiplicity
_atom_site_calc_flag
_atom_site_refinement_flags
_atom_site_disorder_assembly
_atom_site_disorder_group
Ru1 Ru 0.23471(4) 0.023162(19) 0.36171(2) 0.03122(9) Uani 1 1 d . . .
Ru2 Ru 0.33584(3) 0.165303(19) 0.345643(19) 0.03016(9) Uani 1 1 d . . .
Ru3 Ru 0.04658(3) 0.140039(19) 0.387265(19) 0.03051(9) Uani 1 1 d . . .
P1 P 0.11330(11) 0.10672(6) 0.19165(6) 0.0287(3) Uani 1 1 d . . .
O1 O 0.3545(4) -0.06691(19) 0.4969(2) 0.0707(11) Uani 1 1 d . . .
O2 O 0.2012(4) -0.11612(18) 0.26629(19) 0.0653(10) Uani 1 1 d . . .
O3 O -0.0860(3) -0.01583(16) 0.41512(17) 0.0479(8) Uani 1 1 d . . .
O4 O 0.5666(3) 0.03810(17) 0.32157(18) 0.0547(9) Uani 1 1 d . . .
O5 O 0.5553(3) 0.22766(18) 0.46242(19) 0.0602(10) Uani 1 1 d . . .
O6 O 0.4935(3) 0.24575(18) 0.21634(18) 0.0607(10) Uani 1 1 d . . .
O7 O 0.1539(3) 0.30523(16) 0.38509(19) 0.0552(9) Uani 1 1 d . . .
O8 O -0.2394(3) 0.2008(2) 0.3223(2) 0.0721(11) Uani 1 1 d . . .
O9 O -0.0625(3) 0.17031(17) 0.55056(18) 0.0593(9) Uani 1 1 d . . .
N1 N 0.1615(3) 0.10881(17) 0.28272(17) 0.0277(8) Uani 1 1 d . . .
C1 C 0.3070(5) -0.0328(2) 0.4466(3) 0.0407(12) Uani 1 1 d . . .
C2 C 0.2163(4) -0.0631(2) 0.3016(3) 0.0383(11) Uani 1 1 d . . .
C3 C 0.0037(4) 0.0253(2) 0.3979(2) 0.0362(11) Uani 1 1 d . . .
C4 C 0.4505(5) 0.0599(2) 0.3327(2) 0.0384(11) Uani 1 1 d . . .
C5 C 0.4718(4) 0.2034(2) 0.4181(2) 0.0365(11) Uani 1 1 d . . .
C6 C 0.4341(4) 0.2151(2) 0.2654(2) 0.0385(11) Uani 1 1 d . . .
C7 C 0.1717(4) 0.2429(3) 0.3737(2) 0.0382(12) Uani 1 1 d . . .
C8 C -0.1309(4) 0.1765(2) 0.3473(2) 0.0395(11) Uani 1 1 d . . .
C9 C -0.0184(4) 0.1592(2) 0.4891(3) 0.0372(11) Uani 1 1 d . . .
C10 C 0.0070(4) 0.0252(2) 0.1690(2) 0.0320(10) Uani 1 1 d . . .
C11 C 0.0464(5) -0.0220(3) 0.1091(3) 0.0474(13) Uani 1 1 d . . .
C12 C -0.0293(6) -0.0877(3) 0.0972(3) 0.0667(17) Uani 1 1 d . . .
C13 C -0.1432(7) -0.1046(3) 0.1455(4) 0.0656(17) Uani 1 1 d . . .
C14 C -0.1873(5) -0.0580(3) 0.2036(3) 0.0524(14) Uani 1 1 d . . .
C15 C -0.1128(5) 0.0074(3) 0.2140(3) 0.0422(12) Uani 1 1 d . . .
C16 C 0.0025(4) 0.1854(2) 0.1637(2) 0.0301(10) Uani 1 1 d . . .
C17 C -0.1316(5) 0.1775(3) 0.1233(3) 0.0424(12) Uani 1 1 d . . .
C18 C -0.2151(5) 0.2386(3) 0.1047(3) 0.0501(14) Uani 1 1 d . . .
C19 C -0.1683(5) 0.3076(3) 0.1252(3) 0.0527(14) Uani 1 1 d . . .
C20 C -0.0359(5) 0.3174(3) 0.1636(3) 0.0469(13) Uani 1 1 d . . .
C21 C 0.0501(5) 0.2562(3) 0.1830(3) 0.0413(12) Uani 1 1 d . . .
C22 C 0.2714(4) 0.1045(2) 0.1284(2) 0.0292(10) Uani 1 1 d . . .
C23 C 0.2857(5) 0.1521(2) 0.0658(3) 0.0400(12) Uani 1 1 d . . .
C24 C 0.4064(5) 0.1482(3) 0.0175(3) 0.0490(13) Uani 1 1 d . . .
C25 C 0.5161(5) 0.0975(3) 0.0335(3) 0.0491(14) Uani 1 1 d . . .
C26 C 0.5027(5) 0.0504(3) 0.0957(3) 0.0505(14) Uani 1 1 d . . .
C27 C 0.3827(5) 0.0531(3) 0.1429(3) 0.0435(13) Uani 1 1 d . . .
H1 H 0.246(3) 0.1061(15) 0.4165(16) 0.015(8) Uiso 1 1 d . . .
H11 H 0.125(4) -0.0035(19) 0.075(2) 0.047(3) Uiso 1 1 d . . .
H12 H -0.008(4) -0.119(2) 0.055(2) 0.047(3) Uiso 1 1 d . . .
H13 H -0.196(4) -0.144(2) 0.137(2) 0.047(3) Uiso 1 1 d . . .
H14 H -0.262(4) -0.070(2) 0.232(2) 0.047(3) Uiso 1 1 d . . .
H15 H -0.140(4) 0.041(2) 0.257(2) 0.047(3) Uiso 1 1 d . . .
H17 H -0.164(4) 0.130(2) 0.110(2) 0.047(3) Uiso 1 1 d . . .
H18 H -0.301(4) 0.237(2) 0.086(2) 0.047(3) Uiso 1 1 d . . .
H19 H -0.220(4) 0.349(2) 0.108(2) 0.047(3) Uiso 1 1 d . . .
H20 H 0.007(4) 0.368(2) 0.179(2) 0.047(3) Uiso 1 1 d . . .
H21 H 0.132(4) 0.266(2) 0.208(2) 0.047(3) Uiso 1 1 d . . .
H23 H 0.207(4) 0.183(2) 0.054(2) 0.047(3) Uiso 1 1 d . . .
H24 H 0.415(4) 0.182(2) -0.027(2) 0.047(3) Uiso 1 1 d . . .
H25 H 0.591(4) 0.095(2) 0.000(2) 0.047(3) Uiso 1 1 d . . .
H26 H 0.576(4) 0.020(2) 0.104(2) 0.047(3) Uiso 1 1 d . . .
H27 H 0.376(4) 0.018(2) 0.176(2) 0.047(3) Uiso 1 1 d . . .

loop_
_atom_site_aniso_label
_atom_site_aniso_U_11
_atom_site_aniso_U_22
_atom_site_aniso_U_33
_atom_site_aniso_U_23
_atom_site_aniso_U_13
_atom_site_aniso_U_12
Ru1 0.0343(2) 0.0303(2) 0.0291(2) 0.00193(18) -0.00152(15) 0.00334(18)
Ru2 0.02818(18) 0.0347(2) 0.0276(2) -0.00095(18) 0.00017(14) -0.00253(17)
Ru3 0.02819(18) 0.0340(2) 0.0294(2) 0.00028(17) 0.00400(14) 0.00211(17)
P1 0.0286(6) 0.0309(7) 0.0263(6) 0.0006(5) -0.0008(5) -0.0015(5)
O1 0.082(3) 0.074(3) 0.056(2) 0.021(2) -0.019(2) 0.018(2)
O2 0.087(3) 0.045(2) 0.063(2) -0.015(2) -0.010(2) 0.011(2)
O3 0.048(2) 0.044(2) 0.052(2) 0.0085(17) 0.0035(16) -0.0094(17)
O4 0.0375(19) 0.061(2) 0.066(2) -0.0034(19) 0.0061(16) 0.0121(17)
O5 0.060(2) 0.065(3) 0.054(2) -0.0077(19) -0.0162(18) -0.0192(19)
O6 0.053(2) 0.082(3) 0.048(2) 0.020(2) 0.0084(17) -0.0080(19)
O7 0.064(2) 0.037(2) 0.066(2) -0.0052(18) 0.0237(18) 0.0029(18)
O8 0.040(2) 0.104(3) 0.073(3) 0.009(2) -0.0002(18) 0.019(2)
O9 0.073(2) 0.062(2) 0.044(2) -0.008(2) 0.0210(17) -0.0018(19)
N1 0.0274(18) 0.032(2) 0.0229(18) 0.0019(16) -0.0028(14) 0.0061(16)
C1 0.047(3) 0.042(3) 0.033(3) -0.002(2) -0.002(2) 0.001(2)
C2 0.037(3) 0.040(3) 0.038(3) -0.002(2) -0.006(2) 0.009(2)
C3 0.042(3) 0.041(3) 0.025(2) 0.003(2) -0.002(2) -0.001(2)
C4 0.041(3) 0.048(3) 0.026(3) 0.000(2) -0.004(2) 0.007(2)
C5 0.037(3) 0.034(3) 0.039(3) 0.004(2) 0.004(2) 0.005(2)
C6 0.040(3) 0.043(3) 0.033(3) -0.001(2) -0.003(2) 0.000(2)
C7 0.039(3) 0.050(3) 0.026(3) -0.002(2) 0.006(2) 0.000(2)
C8 0.031(3) 0.046(3) 0.041(3) -0.005(2) 0.008(2) 0.000(2)
C9 0.040(3) 0.033(3) 0.039(3) 0.002(2) 0.003(2) 0.000(2)
C10 0.039(3) 0.035(3) 0.022(2) 0.002(2) -0.0070(19) -0.001(2)
C11 0.053(3) 0.042(3) 0.047(3) -0.009(3) 0.002(2) -0.011(3)
C12 0.077(4) 0.060(4) 0.064(4) -0.024(3) 0.000(3) -0.010(3)
C13 0.075(4) 0.045(4) 0.076(4) 0.000(3) -0.026(3) -0.028(3)
C14 0.055(4) 0.052(4) 0.051(4) 0.009(3) -0.004(3) -0.021(3)
C15 0.043(3) 0.049(3) 0.035(3) -0.004(2) -0.005(2) -0.007(3)
C16 0.028(2) 0.035(3) 0.027(2) 0.002(2) -0.0029(18) -0.001(2)
C17 0.037(3) 0.043(3) 0.047(3) 0.003(3) -0.009(2) -0.005(3)
C18 0.034(3) 0.060(4) 0.056(3) 0.011(3) -0.017(2) 0.002(3)
C19 0.046(3) 0.048(4) 0.064(4) 0.011(3) -0.004(3) 0.018(3)
C20 0.049(3) 0.035(3) 0.057(3) 0.002(3) -0.007(2) 0.003(3)
C21 0.038(3) 0.046(3) 0.040(3) -0.001(2) -0.007(2) -0.003(3)
C22 0.032(2) 0.037(3) 0.019(2) -0.001(2) -0.0042(18) 0.004(2)
C23 0.038(3) 0.043(3) 0.040(3) 0.003(2) 0.003(2) 0.000(2)
C24 0.057(3) 0.055(4) 0.035(3) 0.003(3) 0.010(2) -0.014(3)
C25 0.037(3) 0.066(4) 0.044(3) -0.009(3) 0.014(2) -0.003(3)
C26 0.041(3) 0.062(4) 0.048(3) -0.004(3) 0.000(3) 0.019(3)
C27 0.050(3) 0.053(4) 0.027(3) 0.007(2) 0.000(2) 0.007(3)

loop_
_geom_bond_atom_site_label_1
_geom_bond_atom_site_label_2
_geom_bond_distance
_geom_bond_site_symmetry_2
_geom_bond_publ_flag
Ru1 C1 1.899(5) . ?
Ru1 C2 1.923(5) . ?
Ru1 C4 2.157(4) . ?
Ru1 N1 2.196(3) . ?
Ru1 C3 2.212(4) . ?
Ru1 Ru3 2.8291(9) . ?
Ru1 Ru2 2.8421(9) . ?
Ru1 H1 1.82(3) . ?
Ru2 C5 1.881(4) . ?
Ru2 C6 1.894(5) . ?
Ru2 C7 2.153(4) . ?
Ru2 N1 2.184(3) . ?
Ru2 C4 2.255(5) . ?
Ru2 Ru3 2.7920(14) . ?
Ru2 H1 1.84(3) . ?
Ru3 C9 1.876(4) . ?
Ru3 C8 1.880(4) . ?
Ru3 N1 2.163(3) . ?
Ru3 C3 2.201(5) . ?
Ru3 C7 2.261(5) . ?
Ru3 H1 1.99(3) . ?
P1 N1 1.606(3) . ?
P1 C22 1.817(4) . ?
P1 C16 1.851(4) . ?
P1 C10 1.852(4) . ?
O1 C1 1.149(5) . ?
O2 C2 1.171(5) . ?
O3 C3 1.168(4) . ?
O4 C4 1.157(4) . ?
O5 C5 1.159(4) . ?
O6 C6 1.157(5) . ?
O7 C7 1.199(5) . ?
O8 C8 1.168(4) . ?
O9 C9 1.147(4) . ?
C10 C15 1.388(5) . ?
C10 C11 1.403(6) . ?
C11 C12 1.430(6) . ?
C11 H11 1.00(3) . ?
C12 C13 1.375(7) . ?
C12 H12 0.94(4) . ?
C13 C14 1.386(7) . ?
C13 H13 0.89(4) . ?
C14 C15 1.415(6) . ?
C14 H14 0.88(4) . ?
C15 H15 1.00(4) . ?
C16 C17 1.406(5) . ?
C16 C21 1.437(5) . ?
C17 C18 1.412(6) . ?
C17 H17 0.97(4) . ?
C18 C19 1.409(6) . ?
C18 H18 0.85(3) . ?
C19 C20 1.380(6) . ?
C19 H19 0.96(4) . ?
C20 C21 1.430(6) . ?
C20 H20 1.06(4) . ?
C21 H21 0.87(3) . ?
C22 C23 1.401(5) . ?
C22 C27 1.422(6) . ?
C23 C24 1.389(6) . ?
C23 H23 0.94(3) . ?
C24 C25 1.408(6) . ?
C24 H24 0.99(4) . ?
C25 C26 1.387(7) . ?
C25 H25 0.90(4) . ?
C26 C27 1.373(6) . ?
C26 H26 0.90(4) . ?
C27 H27 0.87(4) . ?
